data_7134683
loop_
_publ_author_name
'Chen, Louxi'
'Zhang, Chao-Han'
'Liu, Junyang'
'Li, Chuang-Chuang'

_publ_section_title
;
 Asymmetric synthesis of venezuelaene's core with a <i>trans</i>-fused
 [5-5] ring system.
;
_journal_issue 58
_journal_name_full 'Chemical communications (Cambridge, England)'
_journal_page_first 10823
_journal_page_last 10826
_journal_paper_doi 10.1039/d5cc02504d
_journal_volume 61
_journal_year 2025
_chemical_absolute_configuration ad
_chemical_formula_moiety 'C25 H42 O3 Si'
_chemical_formula_sum 'C25 H42 O3 Si'
_chemical_formula_weight 418.67
_space_group_crystal_system orthorhombic
_space_group_IT_number 19
_space_group_name_Hall 'P 2ac 2ab'
_space_group_name_H-M_alt 'P 21 21 21'
_atom_sites_solution_hydrogens geom
_audit_block_doi 10.5517/ccdc.csd.cc2m9nj4
_audit_creation_date 2021-04-13
_audit_creation_method
;
Olex2 1.3
(compiled 2020.11.12 svn.r5f609507 for OlexSys, GUI svn.r6272)
;
_audit_update_record
;
2025-02-08 deposited with the CCDC.	2025-06-10 downloaded from the CCDC.
;
_cell_angle_alpha 90
_cell_angle_beta 90
_cell_angle_gamma 90
_cell_formula_units_Z 4
_cell_length_a 9.6772(4)
_cell_length_b 10.2693(4)
_cell_length_c 24.1618(9)
_cell_measurement_reflns_used 9829
_cell_measurement_temperature 100
_cell_measurement_theta_max 68.42
_cell_measurement_theta_min 3.66
_cell_volume 2401.15(16)
_computing_cell_refinement 'SAINT V8.38A (Bruker, 2018)'
_computing_data_reduction 'SAINT V8.38A (Bruker, 2018)'
_computing_molecular_graphics 'Olex2 1.3 (Dolomanov et al., 2009)'
_computing_publication_material 'Olex2 1.3 (Dolomanov et al., 2009)'
_computing_structure_refinement 'ShelXL (Sheldrick, 2015)'
_computing_structure_solution 'SHELXT 2014/5 (Sheldrick, 2014)'
_diffrn_ambient_temperature 100.0
_diffrn_detector 'Bruker PHOTON 100 area detector'
_diffrn_detector_area_resol_mean 7.9
_diffrn_detector_type 'CMOS area detector'
_diffrn_measured_fraction_theta_full 1.000
_diffrn_measured_fraction_theta_max 1.000
_diffrn_measurement_device 'three-circle diffractometer'
_diffrn_measurement_device_type 'Bruker CMOS area detector'
_diffrn_measurement_method '\w and \f scans'
_diffrn_radiation_monochromator 'mirror optics'
_diffrn_radiation_probe x-ray
_diffrn_radiation_type CuK\a
_diffrn_radiation_wavelength 1.54178
_diffrn_reflns_av_R_equivalents 0.0347
_diffrn_reflns_av_unetI/netI 0.0256
_diffrn_reflns_Laue_measured_fraction_full 1.000
_diffrn_reflns_Laue_measured_fraction_max 1.000
_diffrn_reflns_limit_h_max 11
_diffrn_reflns_limit_h_min -11
_diffrn_reflns_limit_k_max 12
_diffrn_reflns_limit_k_min -11
_diffrn_reflns_limit_l_max 29
_diffrn_reflns_limit_l_min -28
_diffrn_reflns_number 19049
_diffrn_reflns_point_group_measured_fraction_full 0.999
_diffrn_reflns_point_group_measured_fraction_max 0.998
_diffrn_reflns_theta_full 67.679
_diffrn_reflns_theta_max 68.424
_diffrn_reflns_theta_min 3.659
_diffrn_source 'microfocus sealed X-ray tube'
_diffrn_source_current 1.0
_diffrn_source_power 0.05
_diffrn_source_type 'Incoatec I\ms'
_diffrn_source_voltage 50.0
_diffrn_standards_number 0
_exptl_absorpt_coefficient_mu 1.026
_exptl_absorpt_correction_T_max 0.7531
_exptl_absorpt_correction_T_min 0.6759
_exptl_absorpt_correction_type none
_exptl_absorpt_process_details
;
SADABS-2016/2 (Bruker,2016/2) was used for absorption correction.
wR2(int) was 0.0721 before and 0.0539 after correction.
The Ratio of minimum to maximum transmission is 0.8975.
The \l/2 correction factor is Not present.
;
_exptl_crystal_colour colourless
_exptl_crystal_colour_primary colourless
_exptl_crystal_density_diffrn 1.158
_exptl_crystal_description block
_exptl_crystal_F_000 920
_exptl_crystal_size_max 0.41
_exptl_crystal_size_mid 0.36
_exptl_crystal_size_min 0.29
_refine_diff_density_max 0.282
_refine_diff_density_min -0.163
_refine_diff_density_rms 0.044
_refine_ls_abs_structure_details
;
 Flack x determined using 1799 quotients [(I+)-(I-)]/[(I+)+(I-)]
 (Parsons, Flack and Wagner, Acta Cryst. B69 (2013) 249-259).
;
_refine_ls_abs_structure_Flack 0.064(11)
_refine_ls_extinction_coef 0.0021(3)
_refine_ls_extinction_expression Fc^*^=kFc[1+0.001xFc^2^\l^3^/sin(2\q)]^-1/4^
_refine_ls_extinction_method 'SHELXL-2016/6 (Sheldrick 2016)'
_refine_ls_goodness_of_fit_ref 1.046
_refine_ls_hydrogen_treatment constr
_refine_ls_matrix_type full
_refine_ls_number_parameters 272
_refine_ls_number_reflns 4411
_refine_ls_number_restraints 0
_refine_ls_restrained_S_all 1.046
_refine_ls_R_factor_all 0.0296
_refine_ls_R_factor_gt 0.0287
_refine_ls_shift/su_max 0.001
_refine_ls_shift/su_mean 0.000
_refine_ls_structure_factor_coef Fsqd
_refine_ls_weighting_details 'w=1/[\s^2^(Fo^2^)+(0.0370P)^2^+0.5980P] where P=(Fo^2^+2Fc^2^)/3'
_refine_ls_weighting_scheme calc
_refine_ls_wR_factor_gt 0.0721
_refine_ls_wR_factor_ref 0.0728
_reflns_Friedel_coverage 0.744
_reflns_Friedel_fraction_full 0.999
_reflns_Friedel_fraction_max 0.997
_reflns_number_gt 4302
_reflns_number_total 4411
_reflns_threshold_expression 'I > 2\s(I)'
_cod_data_source_file d5cc02504d2.cif
_cod_data_source_block cxy1670_0m
_cod_depositor_comments 'Adding full bibliography for 7134683--7134684.cif.'
_cod_database_code 7134683
_shelx_shelxl_version_number 2016/6
_shelx_space_group_comment
;
The symmetry employed for this shelxl refinement is uniquely defined
by the following loop, which should always be used as a source of
symmetry information in preference to the above space-group names.
They are only intended as comments.
;
_olex2_refinement_description
;
1. Fixed Uiso
 At 1.2 times of:
  All C(H) groups, All C(H,H) groups
 At 1.5 times of:
  All C(H,H,H) groups, All O(H) groups
2.a Ternary CH refined with riding coordinates:
 C2(H2), C3(H3A), C5(H5), C6(H6), C12(H12), C18(H18), C19(H19), C20(H20),
 C21(H21)
2.b Secondary CH2 refined with riding coordinates:
 C1(H1A,H1B), C4(H4A,H4B), C17(H17A,H17B), C22(H22A,H22B)
2.c Idealised Me refined as rotating group:
 C8(H8A,H8B,H8C), C9(H9A,H9B,H9C), C10(H10A,H10B,H10C), C14(H14A,H14B,H14C),
 C15(H15A,H15B,H15C), C23(H23A,H23B,H23C), C24(H24A,H24B,H24C), C25(H25A,H25B,
 H25C)
2.d Idealised tetrahedral OH refined as rotating group:
 O3(H3)
;
_olex2_submission_special_instructions 'No special instructions were received'

loop_
_space_group_symop_operation_xyz
'x, y, z'
'x+1/2, -y+1/2, -z'
'-x, y+1/2, -z+1/2'
'-x+1/2, -y, z+1/2'

loop_
_atom_site_label
_atom_site_type_symbol
_atom_site_fract_x
_atom_site_fract_y
_atom_site_fract_z
_atom_site_U_iso_or_equiv
_atom_site_adp_type
_atom_site_occupancy
_atom_site_site_symmetry_order
_atom_site_calc_flag
_atom_site_refinement_flags_posn
_atom_site_refinement_flags_adp
_atom_site_refinement_flags_occupancy
_atom_site_disorder_assembly
_atom_site_disorder_group
Si1 Si 0.70163(6) 0.19551(5) 0.73163(2) 0.01987(14) Uani 1 1 d . . . . .
O1 O 0.75724(14) 0.27169(13) 0.67532(5) 0.0193(3) Uani 1 1 d . . . . .
O2 O 0.56864(13) 0.40325(13) 0.55816(5) 0.0160(3) Uani 1 1 d . . . . .
O3 O 0.54800(15) 0.61555(14) 0.63137(6) 0.0237(3) Uani 1 1 d . . . . .
H3 H 0.525959 0.570060 0.603862 0.036 Uiso 1 1 calc GR . . . .
C1 C 0.6763(2) 0.34576(19) 0.41156(8) 0.0204(4) Uani 1 1 d . . . . .
H1A H 0.630172 0.315986 0.377241 0.024 Uiso 1 1 calc R . . . .
H1B H 0.776543 0.352409 0.403978 0.024 Uiso 1 1 calc R . . . .
C2 C 0.6522(2) 0.24536(19) 0.45744(8) 0.0176(4) Uani 1 1 d . . . . .
H2 H 0.551544 0.244786 0.466879 0.021 Uiso 1 1 calc R . . . .
C3 C 0.73295(19) 0.28705(17) 0.50845(7) 0.0151(4) Uani 1 1 d . . . . .
H3A H 0.834087 0.282539 0.500177 0.018 Uiso 1 1 calc R . . . .
C4 C 0.7029(2) 0.21045(17) 0.56219(8) 0.0189(4) Uani 1 1 d . . . . .
H4A H 0.657173 0.126517 0.553810 0.023 Uiso 1 1 calc R . . . .
H4B H 0.789434 0.193010 0.582777 0.023 Uiso 1 1 calc R . . . .
C5 C 0.6064(2) 0.2999(2) 0.59583(8) 0.0179(4) Uani 1 1 d . . . . .
H5 H 0.522146 0.250792 0.607641 0.022 Uiso 1 1 calc R . . . .
C6 C 0.6751(2) 0.36518(18) 0.64644(8) 0.0174(4) Uani 1 1 d . . . . .
H6 H 0.600936 0.396989 0.671868 0.021 Uiso 1 1 calc R . . . .
C7 C 0.8242(3) 0.0548(2) 0.73964(8) 0.0311(5) Uani 1 1 d . . . . .
C8 C 0.9739(3) 0.1046(3) 0.74329(12) 0.0490(7) Uani 1 1 d . . . . .
H8A H 1.036783 0.030583 0.747891 0.074 Uiso 1 1 calc GR . . . .
H8B H 0.982905 0.163331 0.775056 0.074 Uiso 1 1 calc GR . . . .
H8C H 0.997325 0.151591 0.709264 0.074 Uiso 1 1 calc GR . . . .
C9 C 0.7897(4) -0.0190(3) 0.79321(11) 0.0549(9) Uani 1 1 d . . . . .
H9A H 0.697465 -0.057712 0.790099 0.082 Uiso 1 1 calc GR . . . .
H9B H 0.791519 0.041625 0.824528 0.082 Uiso 1 1 calc GR . . . .
H9C H 0.858105 -0.087948 0.799173 0.082 Uiso 1 1 calc GR . . . .
C10 C 0.8128(4) -0.0376(2) 0.69009(10) 0.0501(8) Uani 1 1 d . . . . .
H10A H 0.877419 -0.110203 0.694878 0.075 Uiso 1 1 calc GR . . . .
H10B H 0.835469 0.009692 0.656046 0.075 Uiso 1 1 calc GR . . . .
H10C H 0.718296 -0.071329 0.687649 0.075 Uiso 1 1 calc GR . . . .
C11 C 0.69648(19) 0.42527(17) 0.52749(7) 0.0135(4) Uani 1 1 d . . . . .
C12 C 0.66899(19) 0.53183(17) 0.48413(7) 0.0153(4) Uani 1 1 d . . . . .
H12 H 0.590232 0.584315 0.498972 0.018 Uiso 1 1 calc R . . . .
C13 C 0.7971(2) 0.62292(17) 0.48638(7) 0.0168(4) Uani 1 1 d . . . . .
C14 C 0.9208(2) 0.5678(2) 0.45415(8) 0.0200(4) Uani 1 1 d . . . . .
H14A H 1.001553 0.623858 0.459897 0.030 Uiso 1 1 calc GR . . . .
H14B H 0.898441 0.564730 0.414621 0.030 Uiso 1 1 calc GR . . . .
H14C H 0.941482 0.479742 0.467394 0.030 Uiso 1 1 calc GR . . . .
C15 C 0.7654(2) 0.7594(2) 0.46487(9) 0.0231(5) Uani 1 1 d . . . . .
H15A H 0.685681 0.794993 0.484770 0.035 Uiso 1 1 calc GR . . . .
H15B H 0.744521 0.755171 0.425230 0.035 Uiso 1 1 calc GR . . . .
H15C H 0.845828 0.815758 0.470809 0.035 Uiso 1 1 calc GR . . . .
C16 C 0.82542(19) 0.61860(17) 0.54852(8) 0.0164(4) Uani 1 1 d . . . . .
C17 C 0.9131(2) 0.7056(2) 0.58349(8) 0.0217(4) Uani 1 1 d . . . . .
H17A H 0.953494 0.783781 0.565794 0.026 Uiso 1 1 calc R . . . .
H17B H 0.972067 0.664352 0.612010 0.026 Uiso 1 1 calc R . . . .
C18 C 0.7581(2) 0.7033(2) 0.59238(8) 0.0191(4) Uani 1 1 d . . . . .
H18 H 0.703673 0.780420 0.579656 0.023 Uiso 1 1 calc R . . . .
C19 C 0.6951(2) 0.61772(18) 0.63674(8) 0.0192(4) Uani 1 1 d . . . . .
H19 H 0.720279 0.652874 0.673998 0.023 Uiso 1 1 calc R . . . .
C20 C 0.7644(2) 0.48218(18) 0.62872(7) 0.0161(4) Uani 1 1 d . . . . .
H20 H 0.850469 0.480819 0.651644 0.019 Uiso 1 1 calc R . . . .
C21 C 0.80850(19) 0.47870(17) 0.56723(7) 0.0138(4) Uani 1 1 d . . . . .
H21 H 0.897010 0.429591 0.562703 0.017 Uiso 1 1 calc R . . . .
C22 C 0.6204(2) 0.4804(2) 0.42747(8) 0.0199(4) Uani 1 1 d . . . . .
H22A H 0.518183 0.476640 0.427524 0.024 Uiso 1 1 calc R . . . .
H22B H 0.648501 0.543543 0.398627 0.024 Uiso 1 1 calc R . . . .
C23 C 0.6934(2) 0.10885(19) 0.43853(8) 0.0229(4) Uani 1 1 d . . . . .
H23A H 0.791834 0.107905 0.429002 0.034 Uiso 1 1 calc GR . . . .
H23B H 0.638770 0.084473 0.405990 0.034 Uiso 1 1 calc GR . . . .
H23C H 0.676077 0.046579 0.468474 0.034 Uiso 1 1 calc GR . . . .
C24 C 0.5201(3) 0.1398(3) 0.72224(11) 0.0389(6) Uani 1 1 d . . . . .
H24A H 0.460505 0.215290 0.715445 0.058 Uiso 1 1 calc GR . . . .
H24B H 0.489209 0.094583 0.755729 0.058 Uiso 1 1 calc GR . . . .
H24C H 0.515141 0.080323 0.690595 0.058 Uiso 1 1 calc GR . . . .
C25 C 0.7084(3) 0.3069(2) 0.79213(8) 0.0329(5) Uani 1 1 d . . . . .
H25A H 0.804994 0.325756 0.801292 0.049 Uiso 1 1 calc GR . . . .
H25B H 0.663347 0.265422 0.823895 0.049 Uiso 1 1 calc GR . . . .
H25C H 0.660431 0.388201 0.783122 0.049 Uiso 1 1 calc GR . . . .

loop_
_atom_site_aniso_label
_atom_site_aniso_U_11
_atom_site_aniso_U_22
_atom_site_aniso_U_33
_atom_site_aniso_U_23
_atom_site_aniso_U_13
_atom_site_aniso_U_12
Si1 0.0294(3) 0.0182(2) 0.0120(2) 0.0023(2) 0.0013(2) -0.0028(2)
O1 0.0224(7) 0.0213(7) 0.0142(6) 0.0049(5) -0.0002(5) -0.0001(5)
O2 0.0120(6) 0.0202(6) 0.0159(6) 0.0030(5) 0.0009(5) -0.0007(5)
O3 0.0220(7) 0.0260(7) 0.0231(7) -0.0042(6) 0.0044(6) 0.0039(6)
C1 0.0215(10) 0.0245(10) 0.0151(9) -0.0026(7) -0.0009(8) -0.0003(8)
C2 0.0150(9) 0.0207(9) 0.0173(9) -0.0043(7) -0.0008(7) -0.0008(7)
C3 0.0132(9) 0.0158(9) 0.0164(9) -0.0009(7) -0.0013(7) -0.0001(7)
C4 0.0244(10) 0.0141(8) 0.0180(9) 0.0009(7) -0.0037(8) -0.0021(8)
C5 0.0162(9) 0.0198(9) 0.0178(9) 0.0057(8) -0.0005(7) -0.0041(8)
C6 0.0186(9) 0.0193(9) 0.0143(8) 0.0035(7) 0.0011(7) 0.0007(8)
C7 0.0541(15) 0.0222(10) 0.0170(10) 0.0047(8) 0.0018(10) 0.0083(10)
C8 0.0471(16) 0.0564(17) 0.0435(15) 0.0061(13) -0.0053(13) 0.0201(14)
C9 0.100(3) 0.0343(13) 0.0301(13) 0.0176(11) 0.0117(15) 0.0200(16)
C10 0.092(2) 0.0269(11) 0.0315(13) -0.0056(10) -0.0024(15) 0.0162(15)
C11 0.0107(8) 0.0170(9) 0.0130(8) 0.0000(6) 0.0015(7) -0.0005(7)
C12 0.0152(9) 0.0168(8) 0.0138(8) 0.0012(7) -0.0006(7) 0.0022(7)
C13 0.0176(9) 0.0164(9) 0.0164(9) 0.0011(7) 0.0016(8) -0.0008(8)
C14 0.0178(10) 0.0239(10) 0.0182(9) 0.0012(8) 0.0028(8) -0.0016(8)
C15 0.0284(11) 0.0187(9) 0.0221(10) 0.0054(8) 0.0023(8) -0.0001(8)
C16 0.0164(9) 0.0157(9) 0.0170(9) 0.0009(7) 0.0006(7) -0.0010(7)
C17 0.0239(10) 0.0199(9) 0.0214(9) -0.0012(8) -0.0002(8) -0.0050(9)
C18 0.0241(10) 0.0153(9) 0.0181(9) -0.0015(8) 0.0013(7) 0.0010(8)
C19 0.0209(9) 0.0200(9) 0.0166(9) -0.0021(7) 0.0008(8) 0.0007(8)
C20 0.0182(9) 0.0179(9) 0.0123(8) -0.0001(7) -0.0010(7) -0.0012(7)
C21 0.0134(8) 0.0143(8) 0.0137(8) 0.0001(6) -0.0012(7) 0.0004(7)
C22 0.0207(10) 0.0234(10) 0.0156(9) 0.0016(8) -0.0034(7) 0.0017(8)
C23 0.0226(10) 0.0214(9) 0.0248(10) -0.0068(8) 0.0013(9) -0.0014(9)
C24 0.0369(13) 0.0486(14) 0.0313(12) 0.0108(11) 0.0043(11) -0.0158(11)
C25 0.0533(15) 0.0268(10) 0.0186(9) -0.0032(9) 0.0034(10) 0.0015(12)

loop_
_atom_type_symbol
_atom_type_description
_atom_type_scat_dispersion_real
_atom_type_scat_dispersion_imag
_atom_type_scat_source
C C 0.0181 0.0091 'International Tables Vol C Tables 4.2.6.8 and 6.1.1.4'
H H 0.0000 0.0000 'International Tables Vol C Tables 4.2.6.8 and 6.1.1.4'
O O 0.0492 0.0322 'International Tables Vol C Tables 4.2.6.8 and 6.1.1.4'
Si Si 0.2541 0.3302 'International Tables Vol C Tables 4.2.6.8 and 6.1.1.4'

loop_
_geom_angle_atom_site_label_1
_geom_angle_atom_site_label_2
_geom_angle_atom_site_label_3
_geom_angle
_geom_angle_site_symmetry_1
_geom_angle_site_symmetry_3
_geom_angle_publ_flag
O1 Si1 C7 104.02(9) . . ?
O1 Si1 C24 110.55(10) . . ?
O1 Si1 C25 110.10(9) . . ?
C24 Si1 C7 111.84(12) . . ?
C25 Si1 C7 111.73(11) . . ?
C25 Si1 C24 108.57(13) . . ?
C6 O1 Si1 122.50(12) . . ?
C5 O2 C11 102.67(13) . . ?
C19 O3 H3 109.5 . . ?
H1A C1 H1B 107.9 . . ?
C2 C1 H1A 109.3 . . ?
C2 C1 H1B 109.3 . . ?
C2 C1 C22 111.83(16) . . ?
C22 C1 H1A 109.3 . . ?
C22 C1 H1B 109.2 . . ?
C1 C2 H2 108.5 . . ?
C3 C2 C1 108.58(16) . . ?
C3 C2 H2 108.5 . . ?
C3 C2 C23 111.49(16) . . ?
C23 C2 C1 111.20(16) . . ?
C23 C2 H2 108.5 . . ?
C2 C3 H3A 109.2 . . ?
C2 C3 C4 116.16(15) . . ?
C2 C3 C11 112.67(15) . . ?
C4 C3 H3A 109.2 . . ?
C11 C3 H3A 109.2 . . ?
C11 C3 C4 100.12(14) . . ?
C3 C4 H4A 110.8 . . ?
C3 C4 H4B 110.8 . . ?
H4A C4 H4B 108.9 . . ?
C5 C4 C3 104.69(15) . . ?
C5 C4 H4A 110.8 . . ?
C5 C4 H4B 110.8 . . ?
O2 C5 C4 104.99(14) . . ?
O2 C5 H5 110.1 . . ?
O2 C5 C6 106.77(15) . . ?
C4 C5 H5 110.1 . . ?
C4 C5 C6 114.49(16) . . ?
C6 C5 H5 110.1 . . ?
O1 C6 C5 109.55(15) . . ?
O1 C6 H6 108.6 . . ?
O1 C6 C20 110.36(16) . . ?
C5 C6 H6 108.6 . . ?
C20 C6 C5 111.11(15) . . ?
C20 C6 H6 108.6 . . ?
C8 C7 Si1 110.15(16) . . ?
C9 C7 Si1 109.19(18) . . ?
C9 C7 C8 108.7(2) . . ?
C10 C7 Si1 110.51(17) . . ?
C10 C7 C8 108.6(2) . . ?
C10 C7 C9 109.7(2) . . ?
C7 C8 H8A 109.5 . . ?
C7 C8 H8B 109.5 . . ?
C7 C8 H8C 109.5 . . ?
H8A C8 H8B 109.5 . . ?
H8A C8 H8C 109.5 . . ?
H8B C8 H8C 109.5 . . ?
C7 C9 H9A 109.5 . . ?
C7 C9 H9B 109.5 . . ?
C7 C9 H9C 109.5 . . ?
H9A C9 H9B 109.5 . . ?
H9A C9 H9C 109.5 . . ?
H9B C9 H9C 109.5 . . ?
C7 C10 H10A 109.5 . . ?
C7 C10 H10B 109.5 . . ?
C7 C10 H10C 109.5 . . ?
H10A C10 H10B 109.5 . . ?
H10A C10 H10C 109.5 . . ?
H10B C10 H10C 109.5 . . ?
O2 C11 C3 101.77(14) . . ?
O2 C11 C12 108.03(14) . . ?
O2 C11 C21 109.47(13) . . ?
C3 C11 C12 119.60(15) . . ?
C3 C11 C21 110.67(15) . . ?
C12 C11 C21 106.94(14) . . ?
C11 C12 H12 105.7 . . ?
C11 C12 C13 105.45(14) . . ?
C11 C12 C22 114.46(15) . . ?
C13 C12 H12 105.7 . . ?
C22 C12 H12 105.7 . . ?
C22 C12 C13 118.74(15) . . ?
C14 C13 C12 112.48(15) . . ?
C15 C13 C12 112.41(16) . . ?
C15 C13 C14 108.79(16) . . ?
C15 C13 C16 113.42(16) . . ?
C16 C13 C12 99.22(14) . . ?
C16 C13 C14 110.33(16) . . ?
C13 C14 H14A 109.5 . . ?
C13 C14 H14B 109.5 . . ?
C13 C14 H14C 109.5 . . ?
H14A C14 H14B 109.5 . . ?
H14A C14 H14C 109.5 . . ?
H14B C14 H14C 109.5 . . ?
C13 C15 H15A 109.5 . . ?
C13 C15 H15B 109.5 . . ?
C13 C15 H15C 109.5 . . ?
H15A C15 H15B 109.5 . . ?
H15A C15 H15C 109.5 . . ?
H15B C15 H15C 109.5 . . ?
C17 C16 C13 129.84(17) . . ?
C17 C16 C18 60.41(13) . . ?
C17 C16 C21 117.37(16) . . ?
C18 C16 C13 126.36(17) . . ?
C21 C16 C13 107.55(14) . . ?
C21 C16 C18 106.77(15) . . ?
C16 C17 H17A 117.7 . . ?
C16 C17 H17B 117.7 . . ?
C16 C17 C18 60.57(13) . . ?
H17A C17 H17B 114.8 . . ?
C18 C17 H17A 117.7 . . ?
C18 C17 H17B 117.7 . . ?
C16 C18 H18 117.7 . . ?
C17 C18 C16 59.02(13) . . ?
C17 C18 H18 117.7 . . ?
C19 C18 C16 109.55(16) . . ?
C19 C18 C17 120.55(18) . . ?
C19 C18 H18 117.7 . . ?
O3 C19 C18 110.23(16) . . ?
O3 C19 H19 109.3 . . ?
O3 C19 C20 113.81(15) . . ?
C18 C19 H19 109.3 . . ?
C18 C19 C20 104.90(15) . . ?
C20 C19 H19 109.3 . . ?
C6 C20 C19 114.89(15) . . ?
C6 C20 H20 107.6 . . ?
C6 C20 C21 113.80(15) . . ?
C19 C20 H20 107.6 . . ?
C21 C20 C19 105.01(14) . . ?
C21 C20 H20 107.6 . . ?
C11 C21 H21 110.7 . . ?
C16 C21 C11 103.10(14) . . ?
C16 C21 C20 107.14(14) . . ?
C16 C21 H21 110.7 . . ?
C20 C21 C11 114.27(15) . . ?
C20 C21 H21 110.7 . . ?
C1 C22 C12 115.10(16) . . ?
C1 C22 H22A 108.5 . . ?
C1 C22 H22B 108.5 . . ?
C12 C22 H22A 108.5 . . ?
C12 C22 H22B 108.5 . . ?
H22A C22 H22B 107.5 . . ?
C2 C23 H23A 109.5 . . ?
C2 C23 H23B 109.5 . . ?
C2 C23 H23C 109.5 . . ?
H23A C23 H23B 109.5 . . ?
H23A C23 H23C 109.5 . . ?
H23B C23 H23C 109.5 . . ?
Si1 C24 H24A 109.5 . . ?
Si1 C24 H24B 109.5 . . ?
Si1 C24 H24C 109.5 . . ?
H24A C24 H24B 109.5 . . ?
H24A C24 H24C 109.5 . . ?
H24B C24 H24C 109.5 . . ?
Si1 C25 H25A 109.5 . . ?
Si1 C25 H25B 109.5 . . ?
Si1 C25 H25C 109.5 . . ?
H25A C25 H25B 109.5 . . ?
H25A C25 H25C 109.5 . . ?
H25B C25 H25C 109.5 . . ?

loop_
_geom_bond_atom_site_label_1
_geom_bond_atom_site_label_2
_geom_bond_distance
_geom_bond_site_symmetry_2
_geom_bond_publ_flag
Si1 O1 1.6590(14) . ?
Si1 C7 1.880(2) . ?
Si1 C24 1.861(3) . ?
Si1 C25 1.857(2) . ?
O1 C6 1.428(2) . ?
O2 C5 1.445(2) . ?
O2 C11 1.460(2) . ?
O3 H3 0.8400 . ?
O3 C19 1.430(2) . ?
C1 H1A 0.9900 . ?
C1 H1B 0.9900 . ?
C1 C2 1.532(3) . ?
C1 C22 1.534(3) . ?
C2 H2 1.0000 . ?
C2 C3 1.521(3) . ?
C2 C23 1.528(3) . ?
C3 H3A 1.0000 . ?
C3 C4 1.546(3) . ?
C3 C11 1.533(2) . ?
C4 H4A 0.9900 . ?
C4 H4B 0.9900 . ?
C4 C5 1.542(3) . ?
C5 H5 1.0000 . ?
C5 C6 1.545(3) . ?
C6 H6 1.0000 . ?
C6 C20 1.541(3) . ?
C7 C8 1.539(4) . ?
C7 C9 1.537(3) . ?
C7 C10 1.531(3) . ?
C8 H8A 0.9800 . ?
C8 H8B 0.9800 . ?
C8 H8C 0.9800 . ?
C9 H9A 0.9800 . ?
C9 H9B 0.9800 . ?
C9 H9C 0.9800 . ?
C10 H10A 0.9800 . ?
C10 H10B 0.9800 . ?
C10 H10C 0.9800 . ?
C11 C12 1.538(2) . ?
C11 C21 1.549(2) . ?
C12 H12 1.0000 . ?
C12 C13 1.554(3) . ?
C12 C22 1.541(3) . ?
C13 C14 1.537(3) . ?
C13 C15 1.526(3) . ?
C13 C16 1.527(2) . ?
C14 H14A 0.9800 . ?
C14 H14B 0.9800 . ?
C14 H14C 0.9800 . ?
C15 H15A 0.9800 . ?
C15 H15B 0.9800 . ?
C15 H15C 0.9800 . ?
C16 C17 1.494(3) . ?
C16 C18 1.518(3) . ?
C16 C21 1.515(2) . ?
C17 H17A 0.9900 . ?
C17 H17B 0.9900 . ?
C17 C18 1.515(3) . ?
C18 H18 1.0000 . ?
C18 C19 1.514(3) . ?
C19 H19 1.0000 . ?
C19 C20 1.557(3) . ?
C20 H20 1.0000 . ?
C20 C21 1.546(2) . ?
C21 H21 1.0000 . ?
C22 H22A 0.9900 . ?
C22 H22B 0.9900 . ?
C23 H23A 0.9800 . ?
C23 H23B 0.9800 . ?
C23 H23C 0.9800 . ?
C24 H24A 0.9800 . ?
C24 H24B 0.9800 . ?
C24 H24C 0.9800 . ?
C25 H25A 0.9800 . ?
C25 H25B 0.9800 . ?
C25 H25C 0.9800 . ?

loop_
_geom_torsion_atom_site_label_1
_geom_torsion_atom_site_label_2
_geom_torsion_atom_site_label_3
_geom_torsion_atom_site_label_4
_geom_torsion
_geom_torsion_site_symmetry_1
_geom_torsion_site_symmetry_2
_geom_torsion_site_symmetry_3
_geom_torsion_site_symmetry_4
_geom_torsion_publ_flag
Si1 O1 C6 C5 -99.03(16) . . . . ?
Si1 O1 C6 C20 138.32(13) . . . . ?
O1 Si1 C7 C8 56.82(18) . . . . ?
O1 Si1 C7 C9 176.08(19) . . . . ?
O1 Si1 C7 C10 -63.1(2) . . . . ?
O1 C6 C20 C19 -138.12(16) . . . . ?
O1 C6 C20 C21 100.77(18) . . . . ?
O2 C5 C6 O1 -159.56(14) . . . . ?
O2 C5 C6 C20 -37.4(2) . . . . ?
O2 C11 C12 C13 136.89(14) . . . . ?
O2 C11 C12 C22 -90.74(18) . . . . ?
O2 C11 C21 C16 -110.03(15) . . . . ?
O2 C11 C21 C20 5.9(2) . . . . ?
O3 C19 C20 C6 -30.4(2) . . . . ?
O3 C19 C20 C21 95.36(17) . . . . ?
C1 C2 C3 C4 170.30(16) . . . . ?
C1 C2 C3 C11 55.6(2) . . . . ?
C2 C1 C22 C12 51.5(2) . . . . ?
C2 C3 C4 C5 -101.39(18) . . . . ?
C2 C3 C11 O2 80.67(17) . . . . ?
C2 C3 C11 C12 -38.1(2) . . . . ?
C2 C3 C11 C21 -163.07(15) . . . . ?
C3 C4 C5 O2 9.72(18) . . . . ?
C3 C4 C5 C6 -107.04(17) . . . . ?
C3 C11 C12 C13 -107.54(18) . . . . ?
C3 C11 C12 C22 24.8(2) . . . . ?
C3 C11 C21 C16 138.59(15) . . . . ?
C3 C11 C21 C20 -105.51(17) . . . . ?
C4 C3 C11 O2 -43.38(16) . . . . ?
C4 C3 C11 C12 -162.19(16) . . . . ?
C4 C3 C11 C21 72.88(17) . . . . ?
C4 C5 C6 O1 -43.8(2) . . . . ?
C4 C5 C6 C20 78.4(2) . . . . ?
C5 O2 C11 C3 51.55(16) . . . . ?
C5 O2 C11 C12 178.31(14) . . . . ?
C5 O2 C11 C21 -65.58(16) . . . . ?
C5 C6 C20 C19 100.15(19) . . . . ?
C5 C6 C20 C21 -21.0(2) . . . . ?
C6 C20 C21 C11 37.4(2) . . . . ?
C6 C20 C21 C16 150.93(16) . . . . ?
C7 Si1 O1 C6 164.35(15) . . . . ?
C11 O2 C5 C4 -37.70(17) . . . . ?
C11 O2 C5 C6 84.24(16) . . . . ?
C11 C3 C4 C5 20.20(18) . . . . ?
C11 C12 C13 C14 80.07(18) . . . . ?
C11 C12 C13 C15 -156.73(15) . . . . ?
C11 C12 C13 C16 -36.55(17) . . . . ?
C11 C12 C22 C1 -30.9(2) . . . . ?
C12 C11 C21 C16 6.77(18) . . . . ?
C12 C11 C21 C20 122.66(16) . . . . ?
C12 C13 C16 C17 -164.47(19) . . . . ?
C12 C13 C16 C18 -85.1(2) . . . . ?
C12 C13 C16 C21 42.40(18) . . . . ?
C13 C12 C22 C1 94.8(2) . . . . ?
C13 C16 C17 C18 114.5(2) . . . . ?
C13 C16 C18 C17 -119.8(2) . . . . ?
C13 C16 C18 C19 125.6(2) . . . . ?
C13 C16 C21 C11 -31.29(19) . . . . ?
C13 C16 C21 C20 -152.18(15) . . . . ?
C14 C13 C16 C17 77.3(2) . . . . ?
C14 C13 C16 C18 156.65(18) . . . . ?
C14 C13 C16 C21 -75.85(19) . . . . ?
C15 C13 C16 C17 -45.1(3) . . . . ?
C15 C13 C16 C18 34.3(3) . . . . ?
C15 C13 C16 C21 161.82(17) . . . . ?
C16 C17 C18 C19 95.68(19) . . . . ?
C16 C18 C19 O3 -105.70(18) . . . . ?
C16 C18 C19 C20 17.2(2) . . . . ?
C17 C16 C18 C19 -114.57(19) . . . . ?
C17 C16 C21 C11 171.71(16) . . . . ?
C17 C16 C21 C20 50.8(2) . . . . ?
C17 C18 C19 O3 -170.58(17) . . . . ?
C17 C18 C19 C20 -47.7(2) . . . . ?
C18 C16 C21 C11 106.84(16) . . . . ?
C18 C16 C21 C20 -14.0(2) . . . . ?
C18 C19 C20 C6 -151.02(16) . . . . ?
C18 C19 C20 C21 -25.21(19) . . . . ?
C19 C20 C21 C11 -89.08(17) . . . . ?
C19 C20 C21 C16 24.45(19) . . . . ?
C21 C11 C12 C13 19.14(18) . . . . ?
C21 C11 C12 C22 151.51(16) . . . . ?
C21 C16 C17 C18 -94.56(18) . . . . ?
C21 C16 C18 C17 112.40(17) . . . . ?
C21 C16 C18 C19 -2.2(2) . . . . ?
C22 C1 C2 C3 -63.4(2) . . . . ?
C22 C1 C2 C23 173.60(16) . . . . ?
C22 C12 C13 C14 -49.8(2) . . . . ?
C22 C12 C13 C15 73.4(2) . . . . ?
C22 C12 C13 C16 -166.47(16) . . . . ?
C23 C2 C3 C4 -66.9(2) . . . . ?
C23 C2 C3 C11 178.47(16) . . . . ?
C24 Si1 O1 C6 44.15(17) . . . . ?
C24 Si1 C7 C8 176.15(17) . . . . ?
C24 Si1 C7 C9 -64.6(2) . . . . ?
C24 Si1 C7 C10 56.2(2) . . . . ?
C25 Si1 O1 C6 -75.80(17) . . . . ?
C25 Si1 C7 C8 -61.9(2) . . . . ?
C25 Si1 C7 C9 57.3(2) . . . . ?
C25 Si1 C7 C10 178.12(19) . . . . ?
